data_1547936
loop_
_publ_author_name
'Lim, Ngiap-Kie'
'Weiss, Patrick'
'Li, Beryl X.'
'McCulley, Christina H.'
'Hare, Stephanie R.'
'Bensema, Bronwyn L.'
'Palazzo, Teresa A.'
'Tantillo, Dean J.'
'Zhang, Haiming'
'Gosselin, Francis'

_publ_section_title
;
 Synthesis of Highly Stereodefined Tetrasubstituted Acyclic All-Carbon
 Olefins via a Syn-Elimination Approach.
;
_journal_issue 22
_journal_name_full 'Organic letters'
_journal_page_first 6212
_journal_page_last 6215
_journal_paper_doi 10.1021/acs.orglett.7b03141
_journal_volume 19
_journal_year 2017
_chemical_formula_sum 'C23 H24 O2'
_chemical_formula_weight 664.84
_chemical_name_common 71452-5
_chemical_name_systematic gene787
_space_group.centring_type P

_space_group_crystal_system triclinic
_space_group_IT_number 2
_space_group_name_Hall '-P 1'
_space_group_name_H-M_alt 'P -1'
_symmetry_space_group_name_Hall '-P 1'
_symmetry_space_group_name_H-M 'P -1'
_atom_sites_solution_hydrogens geom
_atom_sites_solution_primary iterative
_atom_sites_solution_secondary difmap
_audit_creation_method SHELXL-2016/6
_cell_angle_alpha 83.358(5)
_cell_angle_beta 86.821(5)
_cell_angle_gamma 80.353(6)
_cell_formula_units_Z 4
_cell_length_a 6.5207(5)
_cell_length_b 16.0428(11)
_cell_length_c 17.9567(8)
_cell_measurement_reflns_used 6719
_cell_measurement_temperature 100(2)
_cell_measurement_theta_max 68.0910
_cell_measurement_theta_min 3.9020
_cell_volume 1838.2(2)
_computing_cell_refinement 'CrysAlisPro 1.171.39.8d (Rigaku OD, 2015)'
_computing_data_collection 'CrysAlisPro 1.171.39.8d (Rigaku OD, 2015)'
_computing_data_reduction 'CrysAlisPro 1.171.39.8d (Rigaku OD, 2015)'
_computing_molecular_graphics ORTEP-32
_computing_publication_material WinGX
_computing_structure_refinement SHELXL-2016
_computing_structure_solution 'SHELXT 2014'
_diffrn_ambient_temperature 100(2)
_diffrn_detector_area_resol_mean 5.813
_diffrn_measured_fraction_theta_full 0.993
_diffrn_measured_fraction_theta_max 0.992
_diffrn_measurement_device_type 'XtaLAB AFC11 (RCD3): quarter-chi single'
_diffrn_measurement_method '\w scans'
_diffrn_radiation_type CuK\a
_diffrn_radiation_wavelength 1.54184
_diffrn_reflns_av_R_equivalents 0.0718
_diffrn_reflns_av_unetI/netI 0.0530
_diffrn_reflns_Laue_measured_fraction_full 0.993
_diffrn_reflns_Laue_measured_fraction_max 0.992
_diffrn_reflns_limit_h_max 7
_diffrn_reflns_limit_h_min -7
_diffrn_reflns_limit_k_max 19
_diffrn_reflns_limit_k_min -17
_diffrn_reflns_limit_l_max 21
_diffrn_reflns_limit_l_min -21
_diffrn_reflns_number 22984
_diffrn_reflns_point_group_measured_fraction_full 0.993
_diffrn_reflns_point_group_measured_fraction_max 0.992
_diffrn_reflns_theta_full 67.000
_diffrn_reflns_theta_max 67.737
_diffrn_reflns_theta_min 5.628
_diffrn_source 'microfocus rotating anode'
_exptl_absorpt_coefficient_mu 0.586
_exptl_absorpt_correction_T_max 1.00000
_exptl_absorpt_correction_T_min 0.73629
_exptl_absorpt_correction_type multi-scan
_exptl_absorpt_process_details
; 
CrysAlisPro 1.171.39.8d (Rigaku Oxford Diffraction, 2015) 
Empirical absorption correction using spherical harmonics, 
 implemented in SCALE3 ABSPACK scaling algorithm. 
;
_exptl_crystal_colour colorless
_exptl_crystal_density_diffrn 1.201
_exptl_crystal_description needle
_exptl_crystal_F_000 712
_exptl_crystal_size_max 0.040
_exptl_crystal_size_mid 0.010
_exptl_crystal_size_min 0.010
_refine_diff_density_max 0.274
_refine_diff_density_min -0.302
_refine_diff_density_rms 0.062
_refine_ls_extinction_coef 0.0010(6)
_refine_ls_extinction_expression Fc^*^=kFc[1+0.001xFc^2^\l^3^/sin(2\q)]^-1/4^
_refine_ls_extinction_method SHELXL-2016
_refine_ls_goodness_of_fit_ref 1.065
_refine_ls_hydrogen_treatment constr
_refine_ls_matrix_type full
_refine_ls_number_parameters 458
_refine_ls_number_reflns 6610
_refine_ls_number_restraints 0
_refine_ls_restrained_S_all 1.065
_refine_ls_R_factor_all 0.0838
_refine_ls_R_factor_gt 0.0678
_refine_ls_shift/su_max 0.000
_refine_ls_shift/su_mean 0.000
_refine_ls_structure_factor_coef Fsqd
_refine_ls_weighting_details 'w=1/[\s^2^(Fo^2^)+(0.1390P)^2^+0.4718P] where P=(Fo^2^+2Fc^2^)/3'
_refine_ls_weighting_scheme calc
_refine_ls_wR_factor_gt 0.2073
_refine_ls_wR_factor_ref 0.2201
_reflns_Friedel_coverage 0.000
_reflns_number_gt 4994
_reflns_number_total 6610
_reflns_threshold_expression 'I > 2\s(I)'
_cod_data_source_file ol7b03141_si_018.cif
_cod_data_source_block 71452-5
_cod_depositor_comments
;
The following automatic conversions were performed:

'_space_group.centring_type' value 'primitive' was replaced with the
value 'P' as specified in the replacement file
'/home/antanas/src/cod-tools/trunk/data/replacement-values/replacement_values.lst'.

Automatic conversion script
Id: cif_fix_values 5642 2017-10-24 12:04:52Z antanas 

 Adding full bibliography for 1547906--1547941.cif.

2019-02-18
Z value and formula fixed to values more according to usual
chemical conventions.                 miguel
;
_cod_original_formula_sum 'C46 H48 O4'
_cod_original_formula_weight 664.84
_cod_original_formula_units_Z 2
_cod_database_code 1547936
_shelx_shelxl_version_number 2016/6
_shelx_space_group_comment
; 
The symmetry employed for this shelxl refinement is uniquely defined 
by the following loop, which should always be used as a source of 
symmetry information in preference to the above space-group names. 
They are only intended as comments. 
;
_shelx_estimated_absorpt_t_min 0.977
_shelx_estimated_absorpt_t_max 0.994

loop_
_space_group_symop_operation_xyz
'x, y, z'
'-x, -y, -z'

loop_
_atom_site_label
_atom_site_type_symbol
_atom_site_fract_x
_atom_site_fract_y
_atom_site_fract_z
_atom_site_U_iso_or_equiv
_atom_site_adp_type
_atom_site_occupancy
_atom_site_site_symmetry_order
_atom_site_calc_flag
_atom_site_refinement_flags_posn
_atom_site_refinement_flags_adp
C1 C 0.7399(4) 0.29855(17) 0.08300(14) 0.0353(6) Uani 1 1 d . .
C2 C 0.7915(4) 0.22566(16) 0.14840(14) 0.0357(6) Uani 1 1 d . .
H2 H 0.946341 0.208886 0.147535 0.043 Uiso 1 1 calc R U
C3 C 0.7257(4) 0.25428(18) 0.22658(15) 0.0425(6) Uani 1 1 d . .
H3A H 0.774412 0.308737 0.230686 0.051 Uiso 1 1 calc R U
H3B H 0.571819 0.264419 0.231778 0.051 Uiso 1 1 calc R U
C4 C 0.8126(5) 0.1892(2) 0.29018(17) 0.0527(7) Uani 1 1 d . .
H4A H 0.759385 0.135984 0.287919 0.079 Uiso 1 1 calc R U
H4B H 0.769477 0.211059 0.338365 0.079 Uiso 1 1 calc R U
H4C H 0.964912 0.178699 0.285255 0.079 Uiso 1 1 calc R U
C5 C 0.7013(4) 0.14752(17) 0.13410(15) 0.0394(6) Uani 1 1 d . .
C6 C 0.4966(5) 0.1378(2) 0.15580(19) 0.0509(7) Uani 1 1 d . .
H6 H 0.411318 0.179682 0.182081 0.061 Uiso 1 1 calc R U
C7 C 0.4169(5) 0.0670(2) 0.1391(2) 0.0639(10) Uani 1 1 d . .
H7 H 0.277922 0.060975 0.154465 0.077 Uiso 1 1 calc R U
C8 C 0.5369(6) 0.0058(2) 0.1007(2) 0.0646(10) Uani 1 1 d . .
H8 H 0.480431 -0.041755 0.088892 0.078 Uiso 1 1 calc R U
C9 C 0.7400(6) 0.0139(2) 0.07938(18) 0.0579(8) Uani 1 1 d . .
H9 H 0.824192 -0.028376 0.053220 0.069 Uiso 1 1 calc R U
C10 C 0.8208(5) 0.08384(18) 0.09623(16) 0.0451(7) Uani 1 1 d . .
H10 H 0.960996 0.088533 0.081620 0.054 Uiso 1 1 calc R U
C11 C 0.8215(4) 0.26557(16) 0.00811(14) 0.0351(6) Uani 1 1 d . .
C12 C 0.6857(4) 0.24594(18) -0.04146(16) 0.0418(6) Uani 1 1 d . .
H12 H 0.539991 0.256414 -0.030536 0.050 Uiso 1 1 calc R U
C13 C 0.7609(4) 0.21088(18) -0.10737(16) 0.0443(6) Uani 1 1 d . .
H13 H 0.666381 0.196424 -0.140260 0.053 Uiso 1 1 calc R U
C14 C 0.9714(4) 0.19719(19) -0.12487(16) 0.0451(7) Uani 1 1 d . .
H14 H 1.022316 0.173994 -0.169946 0.054 Uiso 1 1 calc R U
C15 C 1.1080(4) 0.21759(18) -0.07604(16) 0.0427(6) Uani 1 1 d . .
H15 H 1.253311 0.208348 -0.087870 0.051 Uiso 1 1 calc R U
C16 C 1.0347(4) 0.25143(16) -0.00997(15) 0.0379(6) Uani 1 1 d . .
H16 H 1.130067 0.265017 0.023075 0.045 Uiso 1 1 calc R U
C17 C 0.8336(4) 0.37840(17) 0.09282(14) 0.0345(5) Uani 1 1 d . .
C18 C 0.7312(4) 0.45743(17) 0.06280(15) 0.0382(6) Uani 1 1 d . .
H18 H 0.605487 0.460936 0.037460 0.046 Uiso 1 1 calc R U
C19 C 0.8104(4) 0.53062(17) 0.06947(15) 0.0395(6) Uani 1 1 d . .
H19 H 0.737211 0.583950 0.049204 0.047 Uiso 1 1 calc R U
C20 C 0.9947(4) 0.52776(17) 0.10518(14) 0.0372(6) Uani 1 1 d . .
H20 H 1.048980 0.578336 0.109369 0.045 Uiso 1 1 calc R U
C21 C 1.0985(4) 0.44890(16) 0.13478(14) 0.0341(6) Uani 1 1 d . .
C22 C 1.0196(4) 0.37509(16) 0.12772(14) 0.0337(5) Uani 1 1 d . .
H22 H 1.094153 0.321632 0.147063 0.040 Uiso 1 1 calc R U
C23 C 1.3517(4) 0.51056(19) 0.19326(17) 0.0464(7) Uani 1 1 d . .
H23A H 1.368340 0.550635 0.148683 0.070 Uiso 1 1 calc R U
H23B H 1.485400 0.493629 0.217638 0.070 Uiso 1 1 calc R U
H23C H 1.248315 0.537852 0.228314 0.070 Uiso 1 1 calc R U
C24 C 0.2664(4) 0.29385(17) 0.53270(14) 0.0355(6) Uani 1 1 d . .
C25 C 0.3334(4) 0.19862(17) 0.51866(15) 0.0382(6) Uani 1 1 d . .
H25 H 0.485515 0.183659 0.528169 0.046 Uiso 1 1 calc R U
C26 C 0.3065(5) 0.18326(19) 0.43723(17) 0.0460(7) Uani 1 1 d . .
H26A H 0.156120 0.192774 0.427290 0.055 Uiso 1 1 calc R U
H26B H 0.371404 0.225320 0.403158 0.055 Uiso 1 1 calc R U
C27 C 0.4021(6) 0.0944(2) 0.4195(2) 0.0593(8) Uani 1 1 d . .
H27A H 0.550982 0.084327 0.429380 0.089 Uiso 1 1 calc R U
H27B H 0.383365 0.089179 0.366559 0.089 Uiso 1 1 calc R U
H27C H 0.333494 0.052427 0.451113 0.089 Uiso 1 1 calc R U
C28 C 0.2222(4) 0.14214(17) 0.57632(17) 0.0424(6) Uani 1 1 d . .
C29 C 0.3118(5) 0.10826(19) 0.64393(17) 0.0471(7) Uani 1 1 d . .
H29 H 0.447593 0.117961 0.653013 0.057 Uiso 1 1 calc R U
C30 C 0.2081(5) 0.0604(2) 0.6988(2) 0.0583(8) Uani 1 1 d . .
H30 H 0.271613 0.038611 0.744892 0.070 Uiso 1 1 calc R U
C31 C 0.0112(6) 0.0451(2) 0.6853(2) 0.0689(11) Uani 1 1 d . .
H31 H -0.062031 0.013274 0.722570 0.083 Uiso 1 1 calc R U
C32 C -0.0785(5) 0.0764(2) 0.6172(3) 0.0691(11) Uani 1 1 d . .
H32 H -0.211733 0.064486 0.607325 0.083 Uiso 1 1 calc R U
C33 C 0.0252(5) 0.1248(2) 0.5636(2) 0.0571(8) Uani 1 1 d . .
H33 H -0.038747 0.146475 0.517524 0.068 Uiso 1 1 calc R U
C34 C 0.3095(4) 0.30578(16) 0.61338(14) 0.0343(5) Uani 1 1 d . .
C35 C 0.5137(4) 0.29363(16) 0.63729(14) 0.0359(6) Uani 1 1 d . .
H35 H 0.626502 0.278727 0.603000 0.043 Uiso 1 1 calc R U
C36 C 0.5529(4) 0.30313(17) 0.71069(15) 0.0396(6) Uani 1 1 d . .
H36 H 0.692186 0.293788 0.726634 0.047 Uiso 1 1 calc R U
C37 C 0.3891(4) 0.32630(17) 0.76104(15) 0.0412(6) Uani 1 1 d . .
H37 H 0.416102 0.333651 0.811110 0.049 Uiso 1 1 calc R U
C38 C 0.1870(4) 0.33854(17) 0.73782(15) 0.0411(6) Uani 1 1 d . .
H38 H 0.074577 0.354052 0.772110 0.049 Uiso 1 1 calc R U
C39 C 0.1471(4) 0.32822(17) 0.66425(15) 0.0388(6) Uani 1 1 d . .
H39 H 0.007434 0.336631 0.648790 0.047 Uiso 1 1 calc R U
C40 C 0.3771(4) 0.35568(17) 0.47927(14) 0.0344(6) Uani 1 1 d . .
C41 C 0.2764(4) 0.43913(17) 0.46287(15) 0.0378(6) Uani 1 1 d . .
H41 H 0.140495 0.455911 0.483517 0.045 Uiso 1 1 calc R U
C42 C 0.3718(4) 0.49776(18) 0.41699(16) 0.0403(6) Uani 1 1 d . .
H42 H 0.300106 0.554157 0.406215 0.048 Uiso 1 1 calc R U
C43 C 0.5707(4) 0.47540(18) 0.38647(15) 0.0392(6) Uani 1 1 d . .
H43 H 0.635046 0.515604 0.354345 0.047 Uiso 1 1 calc R U
C44 C 0.6739(4) 0.39294(17) 0.40386(14) 0.0359(6) Uani 1 1 d . .
C45 C 0.5790(4) 0.33376(17) 0.45011(14) 0.0355(6) Uani 1 1 d . .
H45 H 0.652427 0.277846 0.461963 0.043 Uiso 1 1 calc R U
C46 C 0.9682(4) 0.4178(2) 0.32312(16) 0.0463(7) Uani 1 1 d . .
H46A H 0.881322 0.430659 0.279112 0.069 Uiso 1 1 calc R U
H46B H 1.106753 0.389058 0.308532 0.069 Uiso 1 1 calc R U
H46C H 0.980655 0.470890 0.343333 0.069 Uiso 1 1 calc R U
O1 O 0.5195(2) 0.32031(12) 0.07817(10) 0.0392(4) Uani 1 1 d . .
H1 H 0.473148 0.353902 0.109983 0.059 Uiso 1 1 calc R U
O2 O 1.2835(3) 0.43703(12) 0.17160(10) 0.0402(4) Uani 1 1 d . .
O3 O 0.0462(2) 0.31608(12) 0.52456(10) 0.0389(4) Uani 1 1 d . .
H3 H 0.019886 0.323306 0.478780 0.058 Uiso 1 1 calc R U
O4 O 0.8742(3) 0.36364(12) 0.37926(10) 0.0412(5) Uani 1 1 d . .

loop_
_atom_site_aniso_label
_atom_site_aniso_U_11
_atom_site_aniso_U_22
_atom_site_aniso_U_33
_atom_site_aniso_U_23
_atom_site_aniso_U_13
_atom_site_aniso_U_12
C1 0.0271(12) 0.0424(14) 0.0372(13) -0.0054(11) -0.0026(10) -0.0070(10)
C2 0.0333(12) 0.0398(14) 0.0350(13) -0.0047(10) -0.0003(10) -0.0087(10)
C3 0.0445(15) 0.0451(15) 0.0390(14) -0.0041(12) 0.0024(11) -0.0122(12)
C4 0.068(2) 0.0504(17) 0.0393(16) -0.0045(13) -0.0022(14) -0.0099(14)
C5 0.0413(14) 0.0398(14) 0.0381(14) -0.0015(11) -0.0079(11) -0.0095(11)
C6 0.0431(15) 0.0507(17) 0.0593(19) 0.0032(14) -0.0065(13) -0.0137(13)
C7 0.0551(19) 0.060(2) 0.080(2) 0.0100(18) -0.0190(17) -0.0272(17)
C8 0.088(3) 0.0504(19) 0.062(2) 0.0061(16) -0.0285(19) -0.0312(19)
C9 0.087(2) 0.0429(17) 0.0465(17) -0.0040(13) -0.0116(16) -0.0162(16)
C10 0.0552(17) 0.0424(15) 0.0384(15) -0.0023(12) -0.0042(12) -0.0104(13)
C11 0.0343(13) 0.0331(13) 0.0371(13) -0.0004(10) -0.0020(10) -0.0057(10)
C12 0.0357(13) 0.0475(16) 0.0416(15) -0.0042(12) -0.0056(11) -0.0043(11)
C13 0.0468(15) 0.0466(16) 0.0404(15) -0.0074(12) -0.0064(12) -0.0071(12)
C14 0.0504(16) 0.0485(16) 0.0372(14) -0.0071(12) 0.0020(12) -0.0094(13)
C15 0.0400(14) 0.0437(15) 0.0450(16) -0.0080(12) 0.0069(11) -0.0085(11)
C16 0.0363(13) 0.0391(14) 0.0395(14) -0.0065(11) 0.0000(10) -0.0087(11)
C17 0.0311(12) 0.0417(14) 0.0309(12) -0.0059(10) 0.0027(9) -0.0059(10)
C18 0.0358(13) 0.0421(14) 0.0363(14) -0.0038(11) -0.0012(10) -0.0054(11)
C19 0.0419(14) 0.0376(14) 0.0370(14) -0.0025(11) 0.0032(11) -0.0031(11)
C20 0.0410(14) 0.0361(13) 0.0355(14) -0.0066(10) 0.0062(10) -0.0099(11)
C21 0.0303(12) 0.0407(14) 0.0332(13) -0.0084(10) 0.0044(10) -0.0094(10)
C22 0.0320(12) 0.0368(13) 0.0318(12) -0.0052(10) 0.0019(9) -0.0044(10)
C23 0.0423(15) 0.0548(17) 0.0479(16) -0.0180(13) 0.0014(12) -0.0169(13)
C24 0.0280(12) 0.0420(14) 0.0371(13) -0.0041(11) -0.0016(10) -0.0073(10)
C25 0.0317(13) 0.0418(14) 0.0419(14) -0.0054(11) -0.0023(10) -0.0069(10)
C26 0.0462(15) 0.0484(16) 0.0464(16) -0.0110(13) -0.0022(12) -0.0119(12)
C27 0.074(2) 0.0516(19) 0.0546(19) -0.0165(15) 0.0033(16) -0.0122(16)
C28 0.0388(14) 0.0380(14) 0.0508(16) -0.0060(12) 0.0026(12) -0.0079(11)
C29 0.0449(15) 0.0447(16) 0.0502(17) -0.0016(13) 0.0024(12) -0.0064(12)
C30 0.070(2) 0.0462(18) 0.0556(19) -0.0013(14) 0.0131(15) -0.0083(15)
C31 0.062(2) 0.0475(19) 0.091(3) 0.0024(18) 0.031(2) -0.0115(15)
C32 0.0427(17) 0.057(2) 0.105(3) 0.007(2) 0.0093(18) -0.0150(15)
C33 0.0423(16) 0.0478(17) 0.080(2) 0.0040(16) -0.0022(15) -0.0130(13)
C34 0.0345(12) 0.0347(13) 0.0336(13) -0.0001(10) -0.0009(10) -0.0079(10)
C35 0.0335(13) 0.0394(14) 0.0349(13) -0.0048(10) 0.0023(10) -0.0074(10)
C36 0.0368(13) 0.0467(15) 0.0371(14) -0.0025(11) -0.0033(10) -0.0128(11)
C37 0.0502(15) 0.0421(15) 0.0330(13) -0.0032(11) -0.0011(11) -0.0129(12)
C38 0.0425(15) 0.0424(15) 0.0372(14) -0.0058(11) 0.0046(11) -0.0046(11)
C39 0.0316(13) 0.0446(15) 0.0391(14) -0.0018(11) 0.0006(10) -0.0051(11)
C40 0.0312(12) 0.0437(14) 0.0298(12) -0.0055(10) -0.0018(9) -0.0090(10)
C41 0.0332(13) 0.0426(15) 0.0377(14) -0.0047(11) -0.0022(10) -0.0060(11)
C42 0.0362(13) 0.0408(14) 0.0437(15) -0.0018(11) -0.0071(11) -0.0056(11)
C43 0.0383(13) 0.0469(15) 0.0348(14) -0.0005(11) -0.0041(10) -0.0153(11)
C44 0.0290(12) 0.0491(15) 0.0314(13) -0.0083(11) -0.0024(9) -0.0085(11)
C45 0.0317(12) 0.0426(14) 0.0329(13) -0.0050(10) -0.0029(10) -0.0068(10)
C46 0.0414(15) 0.0615(18) 0.0380(15) -0.0014(13) 0.0037(11) -0.0182(13)
O1 0.0286(9) 0.0479(11) 0.0415(10) -0.0100(8) -0.0019(7) -0.0040(7)
O2 0.0341(9) 0.0470(11) 0.0422(10) -0.0103(8) -0.0013(7) -0.0106(8)
O3 0.0290(9) 0.0507(11) 0.0370(10) -0.0033(8) -0.0025(7) -0.0072(8)
O4 0.0333(9) 0.0533(11) 0.0374(10) -0.0029(8) 0.0044(7) -0.0114(8)

loop_
_atom_type_symbol
_atom_type_description
_atom_type_scat_dispersion_real
_atom_type_scat_dispersion_imag
_atom_type_scat_source
C C 0.0181 0.0091 'International Tables Vol C Tables 4.2.6.8 and 6.1.1.4'
H H 0.0000 0.0000 'International Tables Vol C Tables 4.2.6.8 and 6.1.1.4'
O O 0.0492 0.0322 'International Tables Vol C Tables 4.2.6.8 and 6.1.1.4'

loop_
_geom_angle_atom_site_label_1
_geom_angle_atom_site_label_2
_geom_angle_atom_site_label_3
_geom_angle
O1 C1 C11 106.39(19)
O1 C1 C17 109.7(2)
C11 C1 C17 109.25(19)
O1 C1 C2 109.03(19)
C11 C1 C2 109.3(2)
C17 C1 C2 112.9(2)
C5 C2 C3 112.4(2)
C5 C2 C1 110.4(2)
C3 C2 C1 113.1(2)
C5 C2 H2 106.8
C3 C2 H2 106.8
C1 C2 H2 106.8
C4 C3 C2 112.7(2)
C4 C3 H3A 109.0
C2 C3 H3A 109.0
C4 C3 H3B 109.0
C2 C3 H3B 109.0
H3A C3 H3B 107.8
C3 C4 H4A 109.5
C3 C4 H4B 109.5
H4A C4 H4B 109.5
C3 C4 H4C 109.5
H4A C4 H4C 109.5
H4B C4 H4C 109.5
C10 C5 C6 117.6(3)
C10 C5 C2 120.3(2)
C6 C5 C2 122.1(3)
C7 C6 C5 120.4(3)
C7 C6 H6 119.8
C5 C6 H6 119.8
C8 C7 C6 120.9(3)
C8 C7 H7 119.6
C6 C7 H7 119.6
C7 C8 C9 119.6(3)
C7 C8 H8 120.2
C9 C8 H8 120.2
C8 C9 C10 119.9(3)
C8 C9 H9 120.1
C10 C9 H9 120.1
C9 C10 C5 121.7(3)
C9 C10 H10 119.2
C5 C10 H10 119.2
C12 C11 C16 118.6(2)
C12 C11 C1 120.7(2)
C16 C11 C1 120.7(2)
C11 C12 C13 120.7(2)
C11 C12 H12 119.7
C13 C12 H12 119.7
C14 C13 C12 120.4(3)
C14 C13 H13 119.8
C12 C13 H13 119.8
C13 C14 C15 119.3(3)
C13 C14 H14 120.3
C15 C14 H14 120.3
C14 C15 C16 120.7(3)
C14 C15 H15 119.7
C16 C15 H15 119.7
C15 C16 C11 120.3(2)
C15 C16 H16 119.8
C11 C16 H16 119.8
C22 C17 C18 118.3(2)
C22 C17 C1 123.0(2)
C18 C17 C1 118.7(2)
C19 C18 C17 120.7(2)
C19 C18 H18 119.6
C17 C18 H18 119.6
C18 C19 C20 121.2(2)
C18 C19 H19 119.4
C20 C19 H19 119.4
C19 C20 C21 118.3(2)
C19 C20 H20 120.8
C21 C20 H20 120.8
O2 C21 C22 115.2(2)
O2 C21 C20 124.2(2)
C22 C21 C20 120.6(2)
C17 C22 C21 120.9(2)
C17 C22 H22 119.6
C21 C22 H22 119.6
O2 C23 H23A 109.5
O2 C23 H23B 109.5
H23A C23 H23B 109.5
O2 C23 H23C 109.5
H23A C23 H23C 109.5
H23B C23 H23C 109.5
O3 C24 C34 106.9(2)
O3 C24 C40 109.2(2)
C34 C24 C40 108.29(19)
O3 C24 C25 108.50(19)
C34 C24 C25 110.1(2)
C40 C24 C25 113.6(2)
C28 C25 C26 113.5(2)
C28 C25 C24 109.7(2)
C26 C25 C24 112.8(2)
C28 C25 H25 106.8
C26 C25 H25 106.8
C24 C25 H25 106.8
C27 C26 C25 113.4(3)
C27 C26 H26A 108.9
C25 C26 H26A 108.9
C27 C26 H26B 108.9
C25 C26 H26B 108.9
H26A C26 H26B 107.7
C26 C27 H27A 109.5
C26 C27 H27B 109.5
H27A C27 H27B 109.5
C26 C27 H27C 109.5
H27A C27 H27C 109.5
H27B C27 H27C 109.5
C29 C28 C33 117.8(3)
C29 C28 C25 121.0(2)
C33 C28 C25 121.1(3)
C28 C29 C30 121.8(3)
C28 C29 H29 119.1
C30 C29 H29 119.1
C31 C30 C29 119.3(3)
C31 C30 H30 120.3
C29 C30 H30 120.3
C30 C31 C32 119.7(3)
C30 C31 H31 120.1
C32 C31 H31 120.1
C33 C32 C31 120.3(3)
C33 C32 H32 119.8
C31 C32 H32 119.8
C32 C33 C28 120.9(3)
C32 C33 H33 119.5
C28 C33 H33 119.5
C39 C34 C35 118.8(2)
C39 C34 C24 120.8(2)
C35 C34 C24 120.4(2)
C36 C35 C34 120.5(2)
C36 C35 H35 119.7
C34 C35 H35 119.7
C35 C36 C37 120.2(2)
C35 C36 H36 119.9
C37 C36 H36 119.9
C38 C37 C36 119.6(2)
C38 C37 H37 120.2
C36 C37 H37 120.2
C37 C38 C39 120.3(2)
C37 C38 H38 119.9
C39 C38 H38 119.9
C34 C39 C38 120.6(2)
C34 C39 H39 119.7
C38 C39 H39 119.7
C45 C40 C41 118.2(2)
C45 C40 C24 123.0(2)
C41 C40 C24 118.7(2)
C42 C41 C40 120.9(2)
C42 C41 H41 119.5
C40 C41 H41 119.5
C41 C42 C43 120.9(3)
C41 C42 H42 119.5
C43 C42 H42 119.5
C42 C43 C44 118.6(2)
C42 C43 H43 120.7
C44 C43 H43 120.7
O4 C44 C43 124.2(2)
O4 C44 C45 115.0(2)
C43 C44 C45 120.8(2)
C44 C45 C40 120.6(2)
C44 C45 H45 119.7
C40 C45 H45 119.7
O4 C46 H46A 109.5
O4 C46 H46B 109.5
H46A C46 H46B 109.5
O4 C46 H46C 109.5
H46A C46 H46C 109.5
H46B C46 H46C 109.5
C1 O1 H1 109.5
C21 O2 C23 117.7(2)
C24 O3 H3 109.5
C44 O4 C46 117.1(2)

loop_
_geom_bond_atom_site_label_1
_geom_bond_atom_site_label_2
_geom_bond_distance
C1 O1 1.426(3)
C1 C11 1.537(4)
C1 C17 1.540(3)
C1 C2 1.567(4)
C2 C5 1.524(3)
C2 C3 1.543(4)
C2 H2 1.0000
C3 C4 1.521(4)
C3 H3A 0.9900
C3 H3B 0.9900
C4 H4A 0.9800
C4 H4B 0.9800
C4 H4C 0.9800
C5 C10 1.396(4)
C5 C6 1.399(4)
C6 C7 1.394(5)
C6 H6 0.9500
C7 C8 1.375(6)
C7 H7 0.9500
C8 C9 1.381(5)
C8 H8 0.9500
C9 C10 1.386(4)
C9 H9 0.9500
C10 H10 0.9500
C11 C12 1.386(4)
C11 C16 1.397(3)
C12 C13 1.398(4)
C12 H12 0.9500
C13 C14 1.377(4)
C13 H13 0.9500
C14 C15 1.386(4)
C14 H14 0.9500
C15 C16 1.389(4)
C15 H15 0.9500
C16 H16 0.9500
C17 C22 1.386(3)
C17 C18 1.393(4)
C18 C19 1.379(4)
C18 H18 0.9500
C19 C20 1.385(4)
C19 H19 0.9500
C20 C21 1.392(4)
C20 H20 0.9500
C21 O2 1.383(3)
C21 C22 1.389(3)
C22 H22 0.9500
C23 O2 1.429(3)
C23 H23A 0.9800
C23 H23B 0.9800
C23 H23C 0.9800
C24 O3 1.432(3)
C24 C34 1.530(4)
C24 C40 1.539(3)
C24 C25 1.562(4)
C25 C28 1.529(4)
C25 C26 1.535(4)
C25 H25 1.0000
C26 C27 1.519(4)
C26 H26A 0.9900
C26 H26B 0.9900
C27 H27A 0.9800
C27 H27B 0.9800
C27 H27C 0.9800
C28 C29 1.390(4)
C28 C33 1.396(4)
C29 C30 1.393(4)
C29 H29 0.9500
C30 C31 1.386(5)
C30 H30 0.9500
C31 C32 1.390(6)
C31 H31 0.9500
C32 C33 1.385(5)
C32 H32 0.9500
C33 H33 0.9500
C34 C39 1.388(4)
C34 C35 1.397(3)
C35 C36 1.387(4)
C35 H35 0.9500
C36 C37 1.391(4)
C36 H36 0.9500
C37 C38 1.380(4)
C37 H37 0.9500
C38 C39 1.394(4)
C38 H38 0.9500
C39 H39 0.9500
C40 C45 1.394(3)
C40 C41 1.395(4)
C41 C42 1.382(4)
C41 H41 0.9500
C42 C43 1.386(4)
C42 H42 0.9500
C43 C44 1.389(4)
C43 H43 0.9500
C44 O4 1.379(3)
C44 C45 1.390(4)
C45 H45 0.9500
C46 O4 1.434(3)
C46 H46A 0.9800
C46 H46B 0.9800
C46 H46C 0.9800
O1 H1 0.8400
O3 H3 0.8400
